data_2102068
loop_
_publ_author_name
'Jones, G. O.'
'Thomas, P. A.'

_publ_section_title
;
 The tetragonal phase of Na~0.5~Bi~0.5~TiO~3~ -- a new variant of the
 perovskite structure
;
_journal_issue 3
_journal_name_full 'Acta Crystallographica Section B'
_journal_page_first 426
_journal_page_last 430
_journal_paper_doi 10.1107/S0108768100001166
_journal_volume 56
_journal_year 2000
_chemical_formula_sum 'Bi0.5 Na0.5 O3 Ti'
_chemical_formula_weight 211.88
_chemical_name_systematic 'sodium bismuth titanate'
_space_group_IT_number 100
_space_group_name_Hall 'P 4 -2ab'
_space_group_name_H-M_alt 'P 4 b m'
_symmetry_cell_setting tetragonal
_symmetry_space_group_name_Hall 'P 4 -2ab'
_symmetry_space_group_name_H-M 'P 4 b m'
_cell_angle_alpha 90.0
_cell_angle_beta 90.0
_cell_angle_gamma 90.0
_cell_formula_units_Z 2
_cell_length_a 5.51910(10)
_cell_length_b 5.51910(10)
_cell_length_c 3.9085(5)
_cell_volume 119.055(5)
_diffrn_ambient_temperature 698
_diffrn_radiation_wavelength 1.595
_exptl_crystal_density_diffrn 5.91
_refine_ls_goodness_of_fit_all .069
_refine_ls_number_parameters 39
_cod_data_source_file bm0024.cif
_cod_original_formula_sum 'Bi0.5 Na0.5 O3 Ti1'
_cod_database_code 2102068

loop_
_symmetry_equiv_pos_as_xyz
+x,+y,+z
-y,+x,+z
-x,-y,+z
+y,-x,+z
-x+1/2,+y+1/2,+z
-y+1/2,-x+1/2,+z
+x+1/2,-y+1/2,+z
+y+1/2,+x+1/2,+z

loop_
_atom_site_aniso_label
_atom_site_aniso_U_11
_atom_site_aniso_U_22
_atom_site_aniso_U_33
_atom_site_aniso_U_12
_atom_site_aniso_U_13
_atom_site_aniso_U_23
Na1 .048(5) .048(5) .058(5) -.004(2) .0 .0
Bi2 .076(4) .076(4) .064(8) -.003(2) .0 .0
Ti3 .021(2) .021(2) .006(4) .0 .0 .0
O4 .068(2) .068(2) .008(2) .0 .0 .0
O5 .0260(10) .0260(10) .061(2) -.012(2) .009(4) -.009(4)

loop_
_atom_site_label
_atom_site_fract_x
_atom_site_fract_y
_atom_site_fract_z
_atom_site_U_iso_or_equiv
_atom_site_thermal_displace_type
_atom_site_occupancy
Na1 .0 .5 .523(4) .05117 Uani .5
Bi2 .0 .5 .523(4) .07167 Uani .5
Ti3 .0 .0 .0 .01591 Uani 1.0
O4 .0 .0 .515(4) .04778 Uani 1.0
O5 .270(3) .230(3) .026(4) .03766 Uani 1.0

loop_
_atom_type_symbol
NA
BI
TI
O

loop_
_geom_angle_atom_site_label_1
_geom_angle_atom_site_label_2
_geom_angle_atom_site_label_3
_geom_angle
Ti Na/Bi Ti 111.919(2)
Ti Na/Bi Ti 71.7390(10)
Ti Na/Bi O(1) 34.7480(10)
Ti Na/Bi O(1) 146.6670(10)
Ti Na/Bi O(1) 90.3960(10)
Ti Na/Bi O(2) 36.0530(10)
Ti Na/Bi O(2) 143.9770(10)
Ti Na/Bi O(2) 88.951(2)
Ti Na/Bi O(2) 90.778(2)

loop_
_geom_bond_atom_site_label_1
_geom_bond_atom_site_label_2
_geom_bond_distance
Na/Bi O(1) 2.75976(6)
Na/Bi O(2) 2.86661(5)
Na/Bi O(2) 2.88216(5)
Na/Bi O(2) 2.64494(5)
Na/Bi O(2) 2.66178(5)
Na/Bi Ti 3.43429(6)
Na/Bi Ti 3.33021(6)
